data_1004126
loop_
_publ_author_name
'Jolibois, B'
'Laplace, G'
'Abraham, F'
'Nowogrocki, G'

_publ_section_title
;
Monoclinic-trigonal transition in some M(I)3 M'(III) (S O4)3 compounds:
The high temperature form of (N H4) In (S O4)3
;
_journal_coden_ASTM JSSCBI
_journal_name_full 'Journal of Solid State Chemistry'
_journal_page_first 69
_journal_page_last 74
_journal_paper_doi 10.1016/0022-4596(81)90363-7
_journal_volume 40
_journal_year 1981
_chemical_formula_structural '(N H4)3 In (S O4)3'
_chemical_formula_sum 'H12 In N3 O12 S3'
_chemical_name_systematic 'Triammonium indium sulfate(VI)'
_space_group_IT_number 161
_symmetry_cell_setting trigonal
_symmetry_space_group_name_Hall 'R 3 -2"c'
_symmetry_space_group_name_H-M 'R 3 c :H'
_cell_angle_alpha 90
_cell_angle_beta 90
_cell_angle_gamma 120
_cell_formula_units_Z 6
_cell_length_a 15.531(12)
_cell_length_b 15.531(12)
_cell_length_c 9.163(8)
_cell_volume 1914.1
_refine_ls_R_factor_all 0.023
_cod_original_sg_symbol_H-M 'R 3 c H'
_cod_database_code 1004126

loop_
_symmetry_equiv_pos_as_xyz
x,y,z
-y,x-y,z
y-x,-x,z
-y,-x,1/2+z
x,x-y,1/2+z
y-x,y,1/2+z
1/3+x,2/3+y,2/3+z
2/3+x,1/3+y,1/3+z
1/3-y,2/3+x-y,2/3+z
2/3-y,1/3+x-y,1/3+z
1/3-x+y,2/3-x,2/3+z
2/3-x+y,1/3-x,1/3+z
1/3-y,2/3-x,1/6+z
2/3-y,1/3-x,5/6+z
1/3+x,2/3+x-y,1/6+z
2/3+x,1/3+x-y,5/6+z
1/3-x+y,2/3+y,1/6+z
2/3-x+y,1/3+y,5/6+z

loop_
_atom_site_label
_atom_site_type_symbol
_atom_site_symmetry_multiplicity
_atom_site_Wyckoff_symbol
_atom_site_fract_x
_atom_site_fract_y
_atom_site_fract_z
_atom_site_occupancy
_atom_site_attached_hydrogens
_atom_site_calc_flag
N1 N3- 18 b 0.4148(4) -0.0260(4) 0.2761(7) 1. 4 d
In1 In3+ 6 a 0. 0. 0. 1. 0 d
S1 S6+ 18 b 0.1738(1) 0.0261(1) 0.2479(2) 1. 0 d
O1 O2- 18 b 0.0291(4) 0.1241(4) 0.1367(6) 1. 0 d
O2 O2- 18 b 0.1282(4) 0.0209(7) 0.3882(6) 1. 0 d
O3 O2- 18 b 0.2309(5) -0.0224(6) 0.2653(10) 1. 0 d
O4 O2- 18 b 0.2357(5) 0.1269(5) 0.2038(8) 1. 0 d

loop_
_atom_type_symbol
_atom_type_oxidation_number
N3- -3.000
In3+ 3.000
S6+ 6.000
O2- -2.000
H1+ 1.000
